data_7048783
loop_
_publ_author_name
'Liu, Pai-Heng'
'Tsai, Fu-Te'
'Chen, Bo-Hao'
'Hsu, I-Jui'
'Hsieh, Hung-Hsi'
'Liaw, Wen-Feng'

_publ_section_title
;
 Insight into chalcogenolate-bound {Fe(NO)<sub>2</sub>}<sup>9</sup>
 dinitrosyl iron complexes (DNICs): covalent character versus ionic
 character.
;
_journal_issue 18
_journal_name_full 'Dalton transactions (Cambridge, England : 2003)'
_journal_page_first 6040
_journal_page_last 6050
_journal_paper_doi 10.1039/c8dt04670k
_journal_volume 48
_journal_year 2019
_chemical_formula_sum 'C13 H27 Fe K N2 O9'
_chemical_formula_weight 450.31
_space_group_crystal_system monoclinic
_space_group_IT_number 14
_space_group_name_Hall '-P 2ybc'
_space_group_name_H-M_alt 'P 1 21/c 1'
_symmetry_space_group_name_Hall '-P 2ybc'
_symmetry_space_group_name_H-M 'P 1 21/c 1'
_atom_sites_solution_hydrogens geom
_audit_creation_method SHELXL-2014/6
_audit_update_record
;
2018-09-05 deposited with the CCDC.
2019-01-25 downloaded from the CCDC.
;
_cell_angle_alpha 90
_cell_angle_beta 91.071(4)
_cell_angle_gamma 90
_cell_formula_units_Z 4
_cell_length_a 11.8963(15)
_cell_length_b 8.4665(9)
_cell_length_c 20.035(2)
_cell_measurement_reflns_used 4352
_cell_measurement_temperature 100(2)
_cell_measurement_theta_max 26.3899
_cell_measurement_theta_min 2.9532
_cell_volume 2017.6(4)
_computing_cell_refinement 'SAINT V8.34A (Bruker AXS Inc., 2013)'
_computing_data_collection 'APEX2 (Bruker AXS, 2010)'
_computing_data_reduction 'SAINT V8.34A (Bruker AXS Inc., 2013)'
_computing_molecular_graphics 'SHELXTL (Sheldrick, 2008)'
_computing_publication_material SHELXTL
_computing_structure_refinement 'SHELXL-2014/6 (Sheldrick, 2014)'
_diffrn_ambient_temperature 100(2)
_diffrn_detector_area_resol_mean 8.3333
_diffrn_measured_fraction_theta_full 0.986
_diffrn_measured_fraction_theta_max 0.979
_diffrn_measurement_device_type 'Bruker APEX-II CCD'
_diffrn_measurement_method '\f and \w scans'
_diffrn_radiation_type MoK\a
_diffrn_radiation_wavelength 0.71073
_diffrn_reflns_av_R_equivalents 0.0979
_diffrn_reflns_av_unetI/netI 0.0538
_diffrn_reflns_Laue_measured_fraction_full 0.986
_diffrn_reflns_Laue_measured_fraction_max 0.979
_diffrn_reflns_limit_h_max 14
_diffrn_reflns_limit_h_min -14
_diffrn_reflns_limit_k_max 10
_diffrn_reflns_limit_k_min 0
_diffrn_reflns_limit_l_max 25
_diffrn_reflns_limit_l_min 0
_diffrn_reflns_number 4085
_diffrn_reflns_point_group_measured_fraction_full 0.986
_diffrn_reflns_point_group_measured_fraction_max 0.979
_diffrn_reflns_theta_full 25.242
_diffrn_reflns_theta_max 26.418
_diffrn_reflns_theta_min 1.712
_exptl_absorpt_coefficient_mu 0.999
_exptl_absorpt_correction_T_max 0.9485
_exptl_absorpt_correction_T_min 0.5852
_exptl_absorpt_correction_type multi-scan
_exptl_absorpt_process_details 'TWINABS V2012/1 (Bruker AXS Inc.)'
_exptl_crystal_colour Black
_exptl_crystal_density_diffrn 1.483
_exptl_crystal_density_meas ?
_exptl_crystal_density_method 'not measured'
_exptl_crystal_description Lump
_exptl_crystal_F_000 944
_exptl_crystal_size_max 0.20
_exptl_crystal_size_mid 0.18
_exptl_crystal_size_min 0.18
_refine_diff_density_max 0.615
_refine_diff_density_min -0.532
_refine_diff_density_rms 0.094
_refine_ls_extinction_method none
_refine_ls_goodness_of_fit_ref 1.011
_refine_ls_hydrogen_treatment constr
_refine_ls_matrix_type full
_refine_ls_number_parameters 237
_refine_ls_number_reflns 4085
_refine_ls_number_restraints 0
_refine_ls_restrained_S_all 1.011
_refine_ls_R_factor_all 0.0569
_refine_ls_R_factor_gt 0.0436
_refine_ls_shift/su_max 0.001
_refine_ls_shift/su_mean 0.000
_refine_ls_structure_factor_coef Fsqd
_refine_ls_weighting_details 'w=1/[\s^2^(Fo^2^)+(0.0667P)^2^] where P=(Fo^2^+2Fc^2^)/3'
_refine_ls_weighting_scheme calc
_refine_ls_wR_factor_gt 0.1096
_refine_ls_wR_factor_ref 0.1157
_reflns_Friedel_coverage 0.000
_reflns_number_gt 3246
_reflns_number_total 4085
_reflns_threshold_expression 'I > 2\s(I)'
_cod_data_source_file c8dt04670k2.cif
_cod_data_source_block twin5
_cod_depositor_comments
;
The following automatic conversions were performed:

'_exptl_crystal_density_meas' value 'not measured' was changed to '?'
- the value is perceived as not measured.

Automatic conversion script
Id: cif_fix_values 4973 2017-02-22 13:04:09Z antanas 

 Adding full bibliography for 7048782--7048783.cif.
;
_cod_original_cell_volume 2017.5(4)
_cod_database_code 7048783
_shelx_space_group_comment
;
The symmetry employed for this shelxl refinement is uniquely defined
by the following loop, which should always be used as a source of
symmetry information in preference to the above space-group names.
They are only intended as comments.
;
_shelxl_version_number 2014/6

loop_
_space_group_symop_operation_xyz
'x, y, z'
'-x, y+1/2, -z+1/2'
'-x, -y, -z'
'x, -y-1/2, z-1/2'

loop_
_atom_site_label
_atom_site_type_symbol
_atom_site_fract_x
_atom_site_fract_y
_atom_site_fract_z
_atom_site_U_iso_or_equiv
_atom_site_adp_type
_atom_site_occupancy
_atom_site_site_symmetry_order
_atom_site_calc_flag
_atom_site_refinement_flags_posn
_atom_site_refinement_flags_adp
Fe1 Fe 0.61424(3) 0.45557(5) 0.53685(2) 0.01883(16) Uani 1 1 d . .
K1 K 0.78480(5) 0.70324(7) 0.71122(3) 0.01971(19) Uani 1 1 d . .
N1 N 0.62590(18) 0.4667(3) 0.61886(10) 0.0220(6) Uani 1 1 d . .
N2 N 0.72206(18) 0.3840(3) 0.49576(10) 0.0212(5) Uani 1 1 d . .
O1 O 0.64736(16) 0.4651(3) 0.67887(9) 0.0298(5) Uani 1 1 d . .
O2 O 0.80736(15) 0.3170(2) 0.47813(9) 0.0287(5) Uani 1 1 d . .
O3 O 0.47182(14) 0.3601(2) 0.50041(9) 0.0200(4) Uani 1 1 d . .
O4 O 0.95053(15) 0.6694(2) 0.61041(8) 0.0187(4) Uani 1 1 d . .
O5 O 0.80427(15) 0.9252(2) 0.61203(9) 0.0224(5) Uani 1 1 d . .
O6 O 0.70327(15) 1.0154(2) 0.73121(9) 0.0249(5) Uani 1 1 d . .
O7 O 0.68256(16) 0.7834(2) 0.82869(9) 0.0264(5) Uani 1 1 d . .
O8 O 0.82001(15) 0.5153(2) 0.82876(9) 0.0238(5) Uani 1 1 d . .
O9 O 0.91984(14) 0.4352(2) 0.70631(8) 0.0188(4) Uani 1 1 d . .
C1 C 0.4747(2) 0.2161(4) 0.46572(15) 0.0320(7) Uani 1 1 d . .
H1A H 0.5129 0.2311 0.4233 0.048 Uiso 1 1 calc R U
H1B H 0.3977 0.1793 0.4570 0.048 Uiso 1 1 calc R U
H1C H 0.5154 0.1374 0.4927 0.048 Uiso 1 1 calc R U
C2 C 0.9161(2) 0.7487(4) 0.55033(12) 0.0226(7) Uani 1 1 d . .
H2A H 0.8472 0.6987 0.5316 0.027 Uiso 1 1 calc R U
H2B H 0.9760 0.7407 0.5168 0.027 Uiso 1 1 calc R U
C3 C 0.8937(2) 0.9183(3) 0.56580(13) 0.0242(7) Uani 1 1 d . .
H3A H 0.9620 0.9681 0.5853 0.029 Uiso 1 1 calc R U
H3B H 0.8725 0.9758 0.5244 0.029 Uiso 1 1 calc R U
C4 C 0.7643(3) 1.0820(4) 0.62237(15) 0.0357(8) Uani 1 1 d . .
H4A H 0.7420 1.1306 0.5792 0.043 Uiso 1 1 calc R U
H4B H 0.8242 1.1476 0.6433 0.043 Uiso 1 1 calc R U
C5 C 0.6646(3) 1.0730(4) 0.66737(14) 0.0351(8) Uani 1 1 d . .
H5A H 0.6304 1.1789 0.6723 0.042 Uiso 1 1 calc R U
H5B H 0.6072 1.0008 0.6481 0.042 Uiso 1 1 calc R U
C6 C 0.6150(2) 1.0176(4) 0.77865(14) 0.0292(7) Uani 1 1 d . .
H6A H 0.5494 0.9580 0.7609 0.035 Uiso 1 1 calc R U
H6B H 0.5911 1.1279 0.7868 0.035 Uiso 1 1 calc R U
C7 C 0.6557(2) 0.9454(4) 0.84175(14) 0.0284(7) Uani 1 1 d . .
H7A H 0.7233 1.0020 0.8587 0.034 Uiso 1 1 calc R U
H7B H 0.5968 0.9520 0.8759 0.034 Uiso 1 1 calc R U
C8 C 0.7076(3) 0.6980(4) 0.88836(13) 0.0334(8) Uani 1 1 d . .
H8A H 0.6452 0.7086 0.9200 0.040 Uiso 1 1 calc R U
H8B H 0.7769 0.7401 0.9100 0.040 Uiso 1 1 calc R U
C9 C 0.7236(2) 0.5286(4) 0.87006(14) 0.0322(8) Uani 1 1 d . .
H9A H 0.7345 0.4643 0.9109 0.039 Uiso 1 1 calc R U
H9B H 0.6561 0.4890 0.8457 0.039 Uiso 1 1 calc R U
C10 C 0.8386(2) 0.3557(4) 0.80847(13) 0.0238(7) Uani 1 1 d . .
H10A H 0.7731 0.3167 0.7821 0.029 Uiso 1 1 calc R U
H10B H 0.8487 0.2872 0.8482 0.029 Uiso 1 1 calc R U
C11 C 0.9423(2) 0.3510(3) 0.76691(12) 0.0207(6) Uani 1 1 d . .
H11A H 1.0061 0.4004 0.7915 0.025 Uiso 1 1 calc R U
H11B H 0.9624 0.2402 0.7569 0.025 Uiso 1 1 calc R U
C12 C 1.0126(2) 0.4307(3) 0.66236(12) 0.0201(6) Uani 1 1 d . .
H12A H 1.0352 0.3199 0.6543 0.024 Uiso 1 1 calc R U
H12B H 1.0775 0.4875 0.6825 0.024 Uiso 1 1 calc R U
C13 C 0.9778(2) 0.5074(3) 0.59799(12) 0.0216(6) Uani 1 1 d . .
H13A H 1.0399 0.5010 0.5658 0.026 Uiso 1 1 calc R U
H13B H 0.9117 0.4521 0.5785 0.026 Uiso 1 1 calc R U

loop_
_atom_site_aniso_label
_atom_site_aniso_U_11
_atom_site_aniso_U_22
_atom_site_aniso_U_33
_atom_site_aniso_U_23
_atom_site_aniso_U_13
_atom_site_aniso_U_12
Fe1 0.0162(2) 0.0195(3) 0.0208(2) 0.00319(17) 0.00240(16) 0.00163(18)
K1 0.0204(3) 0.0184(4) 0.0204(3) 0.0017(2) 0.0044(2) 0.0007(3)
N1 0.0173(12) 0.0222(15) 0.0267(13) 0.0001(11) 0.0032(9) -0.0019(11)
N2 0.0185(12) 0.0234(15) 0.0218(11) 0.0044(10) 0.0006(9) -0.0010(11)
O1 0.0275(11) 0.0380(15) 0.0238(10) -0.0053(9) -0.0048(8) -0.0044(10)
O2 0.0205(10) 0.0389(15) 0.0268(10) -0.0048(9) 0.0044(8) 0.0050(10)
O3 0.0206(10) 0.0115(10) 0.0280(10) 0.0009(8) 0.0016(8) -0.0012(9)
O4 0.0235(10) 0.0169(12) 0.0157(9) -0.0008(8) 0.0002(7) 0.0018(9)
O5 0.0285(11) 0.0153(12) 0.0235(10) 0.0024(8) 0.0066(8) 0.0027(9)
O6 0.0263(11) 0.0232(12) 0.0254(10) -0.0012(9) 0.0058(8) 0.0035(9)
O7 0.0338(11) 0.0258(13) 0.0199(10) -0.0012(9) 0.0061(8) 0.0045(10)
O8 0.0223(10) 0.0258(12) 0.0235(10) 0.0040(9) 0.0076(8) 0.0024(9)
O9 0.0170(9) 0.0188(12) 0.0208(9) 0.0046(8) 0.0029(7) 0.0021(8)
C1 0.0326(17) 0.0226(19) 0.0411(18) -0.0035(15) 0.0049(13) 0.0016(15)
C2 0.0243(14) 0.0300(19) 0.0135(12) 0.0014(12) -0.0001(10) 0.0017(14)
C3 0.0292(15) 0.0257(19) 0.0179(13) 0.0049(12) 0.0043(11) 0.0009(14)
C4 0.056(2) 0.0200(19) 0.0313(17) 0.0058(14) 0.0124(15) 0.0065(17)
C5 0.048(2) 0.025(2) 0.0330(17) 0.0031(14) 0.0065(14) 0.0168(17)
C6 0.0271(16) 0.0259(19) 0.0348(16) -0.0046(14) 0.0072(12) 0.0054(15)
C7 0.0260(16) 0.0285(19) 0.0309(16) -0.0085(14) 0.0100(12) 0.0034(14)
C8 0.0345(17) 0.048(2) 0.0183(14) 0.0025(14) 0.0101(12) 0.0102(17)
C9 0.0278(16) 0.043(2) 0.0263(15) 0.0129(15) 0.0138(12) 0.0068(16)
C10 0.0254(15) 0.0230(18) 0.0231(14) 0.0066(12) 0.0012(11) 0.0007(14)
C11 0.0223(14) 0.0209(17) 0.0189(13) 0.0042(12) -0.0003(10) 0.0041(13)
C12 0.0185(13) 0.0196(18) 0.0225(14) -0.0041(12) 0.0043(10) 0.0023(13)
C13 0.0250(15) 0.0198(17) 0.0201(13) -0.0038(12) 0.0037(11) -0.0009(13)

loop_
_atom_type_symbol
_atom_type_description
_atom_type_scat_dispersion_real
_atom_type_scat_dispersion_imag
_atom_type_scat_source
C C 0.0033 0.0016 'International Tables Vol C Tables 4.2.6.8 and 6.1.1.4'
H H 0.0000 0.0000 'International Tables Vol C Tables 4.2.6.8 and 6.1.1.4'
N N 0.0061 0.0033 'International Tables Vol C Tables 4.2.6.8 and 6.1.1.4'
O O 0.0106 0.0060 'International Tables Vol C Tables 4.2.6.8 and 6.1.1.4'
K K 0.2009 0.2494 'International Tables Vol C Tables 4.2.6.8 and 6.1.1.4'
Fe Fe 0.3463 0.8444 'International Tables Vol C Tables 4.2.6.8 and 6.1.1.4'

loop_
_geom_angle_atom_site_label_1
_geom_angle_atom_site_label_2
_geom_angle_atom_site_label_3
_geom_angle
_geom_angle_site_symmetry_1
_geom_angle_site_symmetry_3
N1 Fe1 N2 117.77(11) . .
N1 Fe1 O3 116.18(9) . .
N2 Fe1 O3 109.25(9) . .
N1 Fe1 O3 111.07(10) . 3_666
N2 Fe1 O3 119.75(9) . 3_666
O3 Fe1 O3 75.87(9) . 3_666
O1 K1 O5 113.61(6) . .
O1 K1 O7 96.62(6) . .
O5 K1 O7 119.60(6) . .
O1 K1 O9 74.14(6) . .
O5 K1 O9 118.39(5) . .
O7 K1 O9 119.70(6) . .
O1 K1 O6 121.80(6) . .
O5 K1 O6 60.02(5) . .
O7 K1 O6 59.59(6) . .
O9 K1 O6 163.86(6) . .
O1 K1 O4 100.37(6) . .
O5 K1 O4 59.32(5) . .
O7 K1 O4 161.51(6) . .
O9 K1 O4 59.20(5) . .
O6 K1 O4 115.67(6) . .
O1 K1 O8 81.93(6) . .
O5 K1 O8 163.90(6) . .
O7 K1 O8 59.66(6) . .
O9 K1 O8 60.05(5) . .
O6 K1 O8 116.41(6) . .
O4 K1 O8 115.59(5) . .
O1 K1 C11 149.72(7) . 2_756
O5 K1 C11 75.85(6) . 2_756
O7 K1 C11 103.20(6) . 2_756
O9 K1 C11 76.19(6) . 2_756
O6 K1 C11 88.18(6) . 2_756
O4 K1 C11 58.30(5) . 2_756
O8 K1 C11 88.55(6) . 2_756
O1 N1 Fe1 171.8(2) . .
O2 N2 Fe1 166.43(19) . .
N1 O1 K1 110.23(16) . .
C1 O3 Fe1 120.19(16) . .
C1 O3 Fe1 120.59(17) . 3_666
Fe1 O3 Fe1 104.13(9) . 3_666
C2 O4 C13 111.43(19) . .
C2 O4 K1 110.87(14) . .
C13 O4 K1 112.33(14) . .
C3 O5 C4 112.8(2) . .
C3 O5 K1 121.09(15) . .
C4 O5 K1 119.91(15) . .
C6 O6 C5 111.1(2) . .
C6 O6 K1 111.24(17) . .
C5 O6 K1 107.12(16) . .
C8 O7 C7 112.1(2) . .
C8 O7 K1 120.23(16) . .
C7 O7 K1 119.69(15) . .
C10 O8 C9 111.7(2) . .
C10 O8 K1 108.19(14) . .
C9 O8 K1 108.95(15) . .
C12 O9 C11 112.17(19) . .
C12 O9 K1 119.84(15) . .
C11 O9 K1 118.38(14) . .
O3 C1 H1A 109.5 . .
O3 C1 H1B 109.5 . .
H1A C1 H1B 109.5 . .
O3 C1 H1C 109.5 . .
H1A C1 H1C 109.5 . .
H1B C1 H1C 109.5 . .
O4 C2 C3 109.0(2) . .
O4 C2 H2A 109.9 . .
C3 C2 H2A 109.9 . .
O4 C2 H2B 109.9 . .
C3 C2 H2B 109.9 . .
H2A C2 H2B 108.3 . .
O5 C3 C2 108.2(2) . .
O5 C3 H3A 110.1 . .
C2 C3 H3A 110.1 . .
O5 C3 H3B 110.1 . .
C2 C3 H3B 110.1 . .
H3A C3 H3B 108.4 . .
O5 C4 C5 108.0(2) . .
O5 C4 H4A 110.1 . .
C5 C4 H4A 110.1 . .
O5 C4 H4B 110.1 . .
C5 C4 H4B 110.1 . .
H4A C4 H4B 108.4 . .
O6 C5 C4 108.0(2) . .
O6 C5 H5A 110.1 . .
C4 C5 H5A 110.1 . .
O6 C5 H5B 110.1 . .
C4 C5 H5B 110.1 . .
H5A C5 H5B 108.4 . .
O6 C6 C7 109.3(2) . .
O6 C6 H6A 109.8 . .
C7 C6 H6A 109.8 . .
O6 C6 H6B 109.8 . .
C7 C6 H6B 109.8 . .
H6A C6 H6B 108.3 . .
O7 C7 C6 108.1(2) . .
O7 C7 H7A 110.1 . .
C6 C7 H7A 110.1 . .
O7 C7 H7B 110.1 . .
C6 C7 H7B 110.1 . .
H7A C7 H7B 108.4 . .
O7 C8 C9 107.9(2) . .
O7 C8 H8A 110.1 . .
C9 C8 H8A 110.1 . .
O7 C8 H8B 110.1 . .
C9 C8 H8B 110.1 . .
H8A C8 H8B 108.4 . .
O8 C9 C8 108.9(3) . .
O8 C9 H9A 109.9 . .
C8 C9 H9A 109.9 . .
O8 C9 H9B 109.9 . .
C8 C9 H9B 109.9 . .
H9A C9 H9B 108.3 . .
O8 C10 C11 108.4(2) . .
O8 C10 H10A 110.0 . .
C11 C10 H10A 110.0 . .
O8 C10 H10B 110.0 . .
C11 C10 H10B 110.0 . .
H10A C10 H10B 108.4 . .
O9 C11 C10 108.4(2) . .
O9 C11 K1 116.29(14) . 2_746
C10 C11 K1 135.22(16) . 2_746
O9 C11 H11A 110.0 . .
C10 C11 H11A 110.0 . .
K1 C11 H11A 52.3 2_746 .
O9 C11 H11B 110.0 . .
C10 C11 H11B 110.0 . .
K1 C11 H11B 57.2 2_746 .
H11A C11 H11B 108.4 . .
O9 C12 C13 108.5(2) . .
O9 C12 H12A 110.0 . .
C13 C12 H12A 110.0 . .
O9 C12 H12B 110.0 . .
C13 C12 H12B 110.0 . .
H12A C12 H12B 108.4 . .
O4 C13 C12 109.0(2) . .
O4 C13 H13A 109.9 . .
C12 C13 H13A 109.9 . .
O4 C13 H13B 109.9 . .
C12 C13 H13B 109.9 . .
H13A C13 H13B 108.3 . .

loop_
_geom_bond_atom_site_label_1
_geom_bond_atom_site_label_2
_geom_bond_distance
_geom_bond_site_symmetry_2
Fe1 N1 1.649(2) .
Fe1 N2 1.652(2) .
Fe1 O3 2.0028(18) .
Fe1 O3 2.0034(19) 3_666
K1 O1 2.668(2) .
K1 O5 2.7477(19) .
K1 O7 2.7543(18) .
K1 O9 2.7835(19) .
K1 O6 2.846(2) .
K1 O4 2.8630(18) .
K1 O8 2.8663(19) .
K1 C11 3.499(3) 2_756
N1 O1 1.225(3) .
N2 O2 1.221(3) .
O3 C1 1.404(3) .
O3 Fe1 2.0034(19) 3_666
O4 C2 1.432(3) .
O4 C13 1.432(3) .
O5 C3 1.425(3) .
O5 C4 1.427(3) .
O6 C6 1.430(3) .
O6 C5 1.436(3) .
O7 C8 1.424(3) .
O7 C7 1.433(3) .
O8 C10 1.429(4) .
O8 C9 1.432(3) .
O9 C12 1.425(3) .
O9 C11 1.428(3) .
C1 H1A 0.9800 .
C1 H1B 0.9800 .
C1 H1C 0.9800 .
C2 C3 1.494(4) .
C2 H2A 0.9900 .
C2 H2B 0.9900 .
C3 H3A 0.9900 .
C3 H3B 0.9900 .
C4 C5 1.505(4) .
C4 H4A 0.9900 .
C4 H4B 0.9900 .
C5 H5A 0.9900 .
C5 H5B 0.9900 .
C6 C7 1.478(4) .
C6 H6A 0.9900 .
C6 H6B 0.9900 .
C7 H7A 0.9900 .
C7 H7B 0.9900 .
C8 C9 1.493(5) .
C8 H8A 0.9900 .
C8 H8B 0.9900 .
C9 H9A 0.9900 .
C9 H9B 0.9900 .
C10 C11 1.501(4) .
C10 H10A 0.9900 .
C10 H10B 0.9900 .
C11 K1 3.499(3) 2_746
C11 H11A 0.9900 .
C11 H11B 0.9900 .
C12 C13 1.495(3) .
C12 H12A 0.9900 .
C12 H12B 0.9900 .
C13 H13A 0.9900 .
C13 H13B 0.9900 .
